data_4105519
loop_
_publ_author_name
'Theodore Lazarides'
'Theresa M. McCormick'
'Kristina C. Wilson'
'Soohyun Lee'
'David W. McCamant'
'Richard Eisenberg'

_publ_section_title
;
 Sensitizing the Sensitizer: The Synthesis and Photophysical Study of
 Bodipy-Pt(II)(diimine)(dithiolate) Conjugates
;
_journal_name_full 'Journal of the American Chemical Society'
_journal_page_first 350
_journal_page_last 364
_journal_paper_doi 10.1021/ja1070366
_journal_volume 133
_journal_year 2011
_chemical_formula_moiety 'C24 H28 N2 Pt S2'
_chemical_formula_sum 'C24 H28 N2 Pt S2'
_chemical_formula_weight 603.69
_chemical_name_common eistl06
_chemical_name_systematic
; 
 ? 
;
_space_group_IT_number 14
_symmetry_cell_setting monoclinic
_symmetry_space_group_name_Hall '-P 2ybc'
_symmetry_space_group_name_H-M 'P 1 21/c 1'
_atom_sites_solution_hydrogens geom
_atom_sites_solution_primary direct
_atom_sites_solution_secondary difmap
_audit_creation_method SHELXL-97
_cell_angle_alpha 90.00
_cell_angle_beta 103.051(1)
_cell_angle_gamma 90.00
_cell_formula_units_Z 4
_cell_length_a 15.0469(11)
_cell_length_b 11.4513(8)
_cell_length_c 13.4908(10)
_cell_measurement_reflns_used 4013
_cell_measurement_temperature 100.0(1)
_cell_measurement_theta_max 38.02
_cell_measurement_theta_min 2.26
_cell_volume 2264.5(3)
_computing_cell_refinement 'SAINT (Bruker, 2007)'
_computing_data_collection 'APEX2 (Bruker, 2008)'
_computing_data_reduction 'SAINT (Bruker, 2007)'
_computing_molecular_graphics 'SHELXTL (Sheldrick, 2008)'
_computing_publication_material 'SHELXTL (Sheldrick, 2008)'
_computing_structure_refinement 'SHELXL-97 (Sheldrick, 2008)'
_computing_structure_solution 'SIR97 (Altomare et al., 1999)'
_diffrn_ambient_temperature 100.0(1)
_diffrn_measured_fraction_theta_full 0.987
_diffrn_measured_fraction_theta_max 0.987
_diffrn_measurement_device_type 'Bruker SMART APEX II CCD Platform'
_diffrn_measurement_method 'area detector, \w scans per \f'
_diffrn_radiation_monochromator graphite
_diffrn_radiation_source 'fine-focus sealed tube'
_diffrn_radiation_type MoK\a
_diffrn_radiation_wavelength 0.71073
_diffrn_reflns_av_R_equivalents 0.0369
_diffrn_reflns_av_sigmaI/netI 0.0300
_diffrn_reflns_limit_h_max 25
_diffrn_reflns_limit_h_min -25
_diffrn_reflns_limit_k_max 19
_diffrn_reflns_limit_k_min -19
_diffrn_reflns_limit_l_max 22
_diffrn_reflns_limit_l_min -23
_diffrn_reflns_number 54127
_diffrn_reflns_theta_full 37.78
_diffrn_reflns_theta_max 37.78
_diffrn_reflns_theta_min 1.39
_exptl_absorpt_coefficient_mu 6.394
_exptl_absorpt_correction_T_max 0.6803
_exptl_absorpt_correction_T_min 0.1876
_exptl_absorpt_correction_type multi-scan
_exptl_absorpt_process_details 'SADABS (Sheldrick, 2008)'
_exptl_crystal_colour purple
_exptl_crystal_density_diffrn 1.771
_exptl_crystal_description plate
_exptl_crystal_F_000 1184
_exptl_crystal_size_max 0.28
_exptl_crystal_size_mid 0.24
_exptl_crystal_size_min 0.06
_refine_diff_density_max 2.376
_refine_diff_density_min -1.332
_refine_diff_density_rms 0.295
_refine_ls_extinction_method none
_refine_ls_goodness_of_fit_ref 1.087
_refine_ls_hydrogen_treatment constr
_refine_ls_matrix_type full
_refine_ls_number_parameters 268
_refine_ls_number_reflns 12007
_refine_ls_number_restraints 0
_refine_ls_restrained_S_all 1.087
_refine_ls_R_factor_all 0.0442
_refine_ls_R_factor_gt 0.0236
_refine_ls_shift/su_max 0.004
_refine_ls_shift/su_mean 0.000
_refine_ls_structure_factor_coef Fsqd
_refine_ls_weighting_details 'calc w=1/[\s^2^(Fo^2^)+(0.0339P)^2^+0.4225P] where P=(Fo^2^+2Fc^2^)/3'
_refine_ls_weighting_scheme calc
_refine_ls_wR_factor_gt 0.0585
_refine_ls_wR_factor_ref 0.0724
_reflns_number_gt 8488
_reflns_number_total 12007
_reflns_threshold_expression >2sigma(I)
_cod_data_source_file ja1070366_si_002_3.cif
_cod_data_source_block 7
_cod_database_code 4105519

loop_
_symmetry_equiv_pos_as_xyz
'x, y, z'
'-x, y+1/2, -z+1/2'
'-x, -y, -z'
'x, -y-1/2, z-1/2'

loop_
_atom_site_label
_atom_site_type_symbol
_atom_site_fract_x
_atom_site_fract_y
_atom_site_fract_z
_atom_site_U_iso_or_equiv
_atom_site_adp_type
_atom_site_occupancy
_atom_site_symmetry_multiplicity
_atom_site_calc_flag
_atom_site_refinement_flags
Pt1 Pt 0.036587(4) 0.501756(6) 0.369777(5) 0.01225(2) Uani 1 1 d .
S1 S 0.17588(3) 0.57692(4) 0.43411(4) 0.01678(9) Uani 1 1 d .
S2 S 0.10300(3) 0.33698(4) 0.33070(4) 0.01695(9) Uani 1 1 d .
N1 N -0.03354(11) 0.64517(14) 0.39900(13) 0.0147(3) Uani 1 1 d .
N2 N -0.09522(11) 0.44684(14) 0.31817(13) 0.0147(3) Uani 1 1 d .
C1 C 0.25282(14) 0.46625(19) 0.42084(17) 0.0161(3) Uani 1 1 d .
C2 C 0.34658(16) 0.48214(19) 0.4569(2) 0.0241(5) Uani 1 1 d .
H2 H 0.3686 0.5533 0.4896 0.029 Uiso 1 1 calc R
C3 C 0.40772(15) 0.3961(2) 0.4457(2) 0.0273(5) Uani 1 1 d .
H3 H 0.4713 0.4074 0.4716 0.033 Uiso 1 1 calc R
C4 C 0.37573(15) 0.2922(2) 0.39609(18) 0.0229(4) Uani 1 1 d .
H4 H 0.4176 0.2333 0.3867 0.027 Uiso 1 1 calc R
C5 C 0.28346(14) 0.27511(18) 0.36080(17) 0.0188(4) Uani 1 1 d .
H5 H 0.2621 0.2041 0.3273 0.023 Uiso 1 1 calc R
C6 C 0.22042(14) 0.36083(17) 0.37352(16) 0.0162(3) Uani 1 1 d .
C7 C -0.12248(14) 0.34216(17) 0.27612(16) 0.0173(4) Uani 1 1 d .
H7 H -0.0774 0.2868 0.2688 0.021 Uiso 1 1 calc R
C8 C -0.21265(14) 0.31255(18) 0.24353(16) 0.0179(4) Uani 1 1 d .
H8 H -0.2286 0.2382 0.2135 0.022 Uiso 1 1 calc R
C9 C -0.28153(14) 0.39102(17) 0.25415(16) 0.0161(3) Uani 1 1 d .
C10 C -0.25314(14) 0.49730(15) 0.29894(17) 0.0152(3) Uani 1 1 d .
H10 H -0.2972 0.5528 0.3089 0.018 Uiso 1 1 calc R
C11 C -0.16040(14) 0.52411(17) 0.32975(16) 0.0145(3) Uani 1 1 d .
C12 C -0.12581(13) 0.63654(16) 0.37482(15) 0.0142(3) Uani 1 1 d .
C13 C -0.18149(13) 0.72897(17) 0.38847(15) 0.0154(3) Uani 1 1 d .
H13 H -0.2459 0.7196 0.3716 0.018 Uiso 1 1 calc R
C14 C -0.14392(14) 0.83528(17) 0.42665(15) 0.0158(3) Uani 1 1 d .
C15 C -0.04904(14) 0.83992(17) 0.45428(17) 0.0188(4) Uani 1 1 d .
H15 H -0.0200 0.9095 0.4835 0.023 Uiso 1 1 calc R
C16 C 0.00355(14) 0.74574(17) 0.44011(17) 0.0183(4) Uani 1 1 d .
H16 H 0.0681 0.7520 0.4600 0.022 Uiso 1 1 calc R
C17 C -0.38189(14) 0.35827(18) 0.21707(18) 0.0208(4) Uani 1 1 d .
C18 C -0.44560(16) 0.4545(2) 0.2377(2) 0.0294(5) Uani 1 1 d .
H18A H -0.4317 0.4724 0.3106 0.044 Uiso 1 1 calc R
H18B H -0.5090 0.4280 0.2163 0.044 Uiso 1 1 calc R
H18C H -0.4371 0.5247 0.1993 0.044 Uiso 1 1 calc R
C19 C -0.40137(18) 0.3359(3) 0.1023(2) 0.0348(6) Uani 1 1 d .
H19A H -0.3912 0.4079 0.0672 0.052 Uiso 1 1 calc R
H19B H -0.4649 0.3109 0.0782 0.052 Uiso 1 1 calc R
H19C H -0.3606 0.2746 0.0880 0.052 Uiso 1 1 calc R
C20 C -0.40183(18) 0.2468(2) 0.2715(2) 0.0358(6) Uani 1 1 d .
H20A H -0.3662 0.1819 0.2532 0.054 Uiso 1 1 calc R
H20B H -0.4670 0.2284 0.2507 0.054 Uiso 1 1 calc R
H20C H -0.3850 0.2590 0.3453 0.054 Uiso 1 1 calc R
C21 C -0.20011(14) 0.94309(17) 0.43741(16) 0.0175(4) Uani 1 1 d .
C22 C -0.17719(16) 1.0396(2) 0.36800(17) 0.0216(4) Uani 1 1 d .
H22A H -0.1111 1.0523 0.3835 0.032 Uiso 1 1 calc R
H22B H -0.2080 1.1121 0.3795 0.032 Uiso 1 1 calc R
H22C H -0.1979 1.0159 0.2967 0.032 Uiso 1 1 calc R
C23 C -0.17560(18) 0.98615(19) 0.5480(2) 0.0231(4) Uani 1 1 d .
H23A H -0.1890 0.9247 0.5930 0.035 Uiso 1 1 calc R
H23B H -0.2116 1.0558 0.5546 0.035 Uiso 1 1 calc R
H23C H -0.1105 1.0054 0.5670 0.035 Uiso 1 1 calc R
C24 C -0.30269(15) 0.9195(2) 0.40596(19) 0.0236(4) Uani 1 1 d .
H24A H -0.3183 0.8908 0.3357 0.035 Uiso 1 1 calc R
H24B H -0.3362 0.9919 0.4108 0.035 Uiso 1 1 calc R
H24C H -0.3194 0.8605 0.4512 0.035 Uiso 1 1 calc R

loop_
_atom_site_aniso_label
_atom_site_aniso_U_11
_atom_site_aniso_U_22
_atom_site_aniso_U_33
_atom_site_aniso_U_23
_atom_site_aniso_U_13
_atom_site_aniso_U_12
Pt1 0.01039(3) 0.01281(3) 0.01340(4) 0.00118(2) 0.00240(2) -0.00024(2)
S1 0.0126(2) 0.0158(2) 0.0214(2) -0.00054(17) 0.00261(17) -0.00067(16)
S2 0.0130(2) 0.0163(2) 0.0211(2) -0.00162(18) 0.00287(17) 0.00024(17)
N1 0.0116(7) 0.0148(7) 0.0173(8) 0.0010(6) 0.0022(6) -0.0001(5)
N2 0.0128(7) 0.0142(7) 0.0168(8) 0.0013(6) 0.0024(6) -0.0008(5)
C1 0.0119(8) 0.0155(7) 0.0210(10) 0.0008(7) 0.0038(7) 0.0006(7)
C2 0.0132(9) 0.0232(10) 0.0342(13) -0.0027(8) 0.0020(8) -0.0008(7)
C3 0.0118(9) 0.0258(11) 0.0422(14) -0.0021(10) 0.0017(9) 0.0005(8)
C4 0.0163(9) 0.0231(10) 0.0293(12) 0.0003(8) 0.0051(8) 0.0041(8)
C5 0.0165(9) 0.0186(9) 0.0210(10) 0.0000(7) 0.0039(7) 0.0015(7)
C6 0.0142(8) 0.0174(8) 0.0176(9) 0.0023(7) 0.0046(7) 0.0003(7)
C7 0.0162(9) 0.0156(8) 0.0198(9) 0.0002(7) 0.0038(7) -0.0005(7)
C8 0.0174(9) 0.0155(8) 0.0206(10) 0.0010(7) 0.0036(7) -0.0025(7)
C9 0.0144(8) 0.0160(8) 0.0176(9) 0.0015(7) 0.0028(7) -0.0025(6)
C10 0.0119(7) 0.0158(8) 0.0177(8) 0.0015(7) 0.0025(6) 0.0005(6)
C11 0.0139(8) 0.0141(7) 0.0155(9) 0.0007(6) 0.0037(7) -0.0004(6)
C12 0.0142(8) 0.0155(8) 0.0127(8) 0.0009(6) 0.0026(6) -0.0011(6)
C13 0.0137(8) 0.0165(8) 0.0158(9) -0.0010(6) 0.0032(7) -0.0002(6)
C14 0.0150(8) 0.0163(8) 0.0159(9) 0.0001(7) 0.0030(7) 0.0006(7)
C15 0.0157(9) 0.0147(8) 0.0248(10) -0.0039(7) 0.0022(7) -0.0014(7)
C16 0.0140(8) 0.0167(8) 0.0229(10) -0.0014(7) 0.0015(7) -0.0004(7)
C17 0.0150(9) 0.0189(9) 0.0274(11) 0.0002(8) 0.0023(8) -0.0033(7)
C18 0.0137(10) 0.0292(12) 0.0428(15) -0.0039(11) 0.0012(9) -0.0010(9)
C19 0.0235(12) 0.0429(15) 0.0335(14) -0.0075(12) -0.0028(10) -0.0066(11)
C20 0.0231(12) 0.0272(12) 0.0560(18) 0.0117(12) 0.0065(12) -0.0075(10)
C21 0.0164(9) 0.0163(8) 0.0195(9) -0.0025(7) 0.0034(7) 0.0006(7)
C22 0.0255(11) 0.0178(9) 0.0212(10) 0.0006(8) 0.0047(8) 0.0023(8)
C23 0.0229(10) 0.0269(11) 0.0207(10) -0.0058(8) 0.0076(8) -0.0019(8)
C24 0.0162(9) 0.0235(10) 0.0306(12) -0.0069(9) 0.0042(8) 0.0031(8)

loop_
_atom_type_symbol
_atom_type_description
_atom_type_scat_dispersion_real
_atom_type_scat_dispersion_imag
_atom_type_scat_source
C C 0.0033 0.0016 'International Tables Vol C Tables 4.2.6.8 and 6.1.1.4'
H H 0.0000 0.0000 'International Tables Vol C Tables 4.2.6.8 and 6.1.1.4'
N N 0.0061 0.0033 'International Tables Vol C Tables 4.2.6.8 and 6.1.1.4'
S S 0.1246 0.1234 'International Tables Vol C Tables 4.2.6.8 and 6.1.1.4'
Pt Pt -1.7033 8.3905 'International Tables Vol C Tables 4.2.6.8 and 6.1.1.4'

loop_
_geom_angle_atom_site_label_1
_geom_angle_atom_site_label_2
_geom_angle_atom_site_label_3
_geom_angle
N1 Pt1 N2 79.00(7)
N1 Pt1 S1 95.45(5)
N2 Pt1 S1 174.29(5)
N1 Pt1 S2 175.27(5)
N2 Pt1 S2 96.31(5)
S1 Pt1 S2 89.250(19)
C1 S1 Pt1 105.26(7)
C6 S2 Pt1 105.06(7)
C16 N1 C12 117.96(17)
C16 N1 Pt1 125.84(14)
C12 N1 Pt1 116.19(13)
C7 N2 C11 117.97(17)
C7 N2 Pt1 126.51(14)
C11 N2 Pt1 115.52(13)
C2 C1 C6 119.4(2)
C2 C1 S1 120.59(17)
C6 C1 S1 119.98(15)
C3 C2 C1 121.0(2)
C3 C2 H2 119.5
C1 C2 H2 119.5
C2 C3 C4 119.7(2)
C2 C3 H3 120.2
C4 C3 H3 120.2
C5 C4 C3 119.9(2)
C5 C4 H4 120.1
C3 C4 H4 120.1
C4 C5 C6 121.1(2)
C4 C5 H5 119.5
C6 C5 H5 119.5
C1 C6 C5 118.92(19)
C1 C6 S2 120.40(15)
C5 C6 S2 120.68(16)
N2 C7 C8 122.63(19)
N2 C7 H7 118.7
C8 C7 H7 118.7
C7 C8 C9 120.60(19)
C7 C8 H8 119.7
C9 C8 H8 119.7
C10 C9 C8 116.47(18)
C10 C9 C17 123.00(19)
C8 C9 C17 120.53(18)
C9 C10 C11 120.84(19)
C9 C10 H10 119.6
C11 C10 H10 119.6
N2 C11 C10 121.48(18)
N2 C11 C12 114.96(18)
C10 C11 C12 123.56(18)
N1 C12 C13 121.90(18)
N1 C12 C11 114.30(17)
C13 C12 C11 123.75(18)
C12 C13 C14 120.63(18)
C12 C13 H13 119.7
C14 C13 H13 119.7
C13 C14 C15 116.02(18)
C13 C14 C21 123.87(18)
C15 C14 C21 120.10(18)
C16 C15 C14 121.31(19)
C16 C15 H15 119.3
C14 C15 H15 119.3
N1 C16 C15 122.05(19)
N1 C16 H16 119.0
C15 C16 H16 119.0
C9 C17 C18 112.24(18)
C9 C17 C19 108.77(19)
C18 C17 C19 108.7(2)
C9 C17 C20 109.47(18)
C18 C17 C20 108.3(2)
C19 C17 C20 109.3(2)
C17 C18 H18A 109.5
C17 C18 H18B 109.5
H18A C18 H18B 109.5
C17 C18 H18C 109.5
H18A C18 H18C 109.5
H18B C18 H18C 109.5
C17 C19 H19A 109.5
C17 C19 H19B 109.5
H19A C19 H19B 109.5
C17 C19 H19C 109.5
H19A C19 H19C 109.5
H19B C19 H19C 109.5
C17 C20 H20A 109.5
C17 C20 H20B 109.5
H20A C20 H20B 109.5
C17 C20 H20C 109.5
H20A C20 H20C 109.5
H20B C20 H20C 109.5
C14 C21 C24 112.18(17)
C14 C21 C23 109.67(18)
C24 C21 C23 109.40(19)
C14 C21 C22 108.62(18)
C24 C21 C22 108.02(18)
C23 C21 C22 108.88(17)
C21 C22 H22A 109.5
C21 C22 H22B 109.5
H22A C22 H22B 109.5
C21 C22 H22C 109.5
H22A C22 H22C 109.5
H22B C22 H22C 109.5
C21 C23 H23A 109.5
C21 C23 H23B 109.5
H23A C23 H23B 109.5
C21 C23 H23C 109.5
H23A C23 H23C 109.5
H23B C23 H23C 109.5
C21 C24 H24A 109.5
C21 C24 H24B 109.5
H24A C24 H24B 109.5
C21 C24 H24C 109.5
H24A C24 H24C 109.5
H24B C24 H24C 109.5

loop_
_geom_bond_atom_site_label_1
_geom_bond_atom_site_label_2
_geom_bond_distance
Pt1 N1 2.0380(16)
Pt1 N2 2.0470(17)
Pt1 S1 2.2507(5)
Pt1 S2 2.2528(5)
S1 C1 1.753(2)
S2 C6 1.752(2)
N1 C16 1.344(3)
N1 C12 1.356(2)
N2 C7 1.350(3)
N2 C11 1.356(3)
C1 C2 1.396(3)
C1 C6 1.401(3)
C2 C3 1.380(3)
C2 H2 0.9500
C3 C4 1.396(3)
C3 H3 0.9500
C4 C5 1.376(3)
C4 H4 0.9500
C5 C6 1.402(3)
C5 H5 0.9500
C7 C8 1.371(3)
C7 H7 0.9500
C8 C9 1.403(3)
C8 H8 0.9500
C9 C10 1.383(3)
C9 C17 1.526(3)
C10 C11 1.397(3)
C10 H10 0.9500
C11 C12 1.468(3)
C12 C13 1.388(3)
C13 C14 1.391(3)
C13 H13 0.9500
C14 C15 1.393(3)
C14 C21 1.522(3)
C15 C16 1.376(3)
C15 H15 0.9500
C16 H16 0.9500
C17 C18 1.527(3)
C17 C19 1.531(3)
C17 C20 1.535(3)
C18 H18A 0.9800
C18 H18B 0.9800
C18 H18C 0.9800
C19 H19A 0.9800
C19 H19B 0.9800
C19 H19C 0.9800
C20 H20A 0.9800
C20 H20B 0.9800
C20 H20C 0.9800
C21 C24 1.530(3)
C21 C23 1.535(3)
C21 C22 1.537(3)
C22 H22A 0.9800
C22 H22B 0.9800
C22 H22C 0.9800
C23 H23A 0.9800
C23 H23B 0.9800
C23 H23C 0.9800
C24 H24A 0.9800
C24 H24B 0.9800
C24 H24C 0.9800

loop_
_geom_torsion_atom_site_label_1
_geom_torsion_atom_site_label_2
_geom_torsion_atom_site_label_3
_geom_torsion_atom_site_label_4
_geom_torsion
N1 Pt1 S1 C1 178.76(9)
N2 Pt1 S1 C1 165.4(5)
S2 Pt1 S1 C1 -1.74(8)
N1 Pt1 S2 C6 175.0(6)
N2 Pt1 S2 C6 -177.74(9)
S1 Pt1 S2 C6 0.98(7)
N2 Pt1 N1 C16 -179.10(18)
S1 Pt1 N1 C16 2.24(17)
S2 Pt1 N1 C16 -171.7(5)
N2 Pt1 N1 C12 1.28(14)
S1 Pt1 N1 C12 -177.38(14)
S2 Pt1 N1 C12 8.6(7)
N1 Pt1 N2 C7 179.51(18)
S1 Pt1 N2 C7 -167.0(4)
S2 Pt1 N2 C7 0.12(17)
N1 Pt1 N2 C11 -1.66(14)
S1 Pt1 N2 C11 11.9(6)
S2 Pt1 N2 C11 178.95(14)
Pt1 S1 C1 C2 -177.66(19)
Pt1 S1 C1 C6 2.48(19)
C6 C1 C2 C3 0.6(4)
S1 C1 C2 C3 -179.2(2)
C1 C2 C3 C4 1.1(4)
C2 C3 C4 C5 -1.5(4)
C3 C4 C5 C6 0.2(4)
C2 C1 C6 C5 -1.9(3)
S1 C1 C6 C5 177.93(16)
C2 C1 C6 S2 178.24(19)
S1 C1 C6 S2 -1.9(3)
C4 C5 C6 C1 1.5(3)
C4 C5 C6 S2 -178.64(18)
Pt1 S2 C6 C1 0.25(19)
Pt1 S2 C6 C5 -179.58(16)
C11 N2 C7 C8 1.2(3)
Pt1 N2 C7 C8 179.97(15)
N2 C7 C8 C9 -0.9(3)
C7 C8 C9 C10 -0.3(3)
C7 C8 C9 C17 179.5(2)
C8 C9 C10 C11 1.1(3)
C17 C9 C10 C11 -178.7(2)
C7 N2 C11 C10 -0.3(3)
Pt1 N2 C11 C10 -179.22(16)
C7 N2 C11 C12 -179.30(18)
Pt1 N2 C11 C12 1.8(2)
C9 C10 C11 N2 -0.9(3)
C9 C10 C11 C12 178.1(2)
C16 N1 C12 C13 2.0(3)
Pt1 N1 C12 C13 -178.31(15)
C16 N1 C12 C11 179.62(18)
Pt1 N1 C12 C11 -0.7(2)
N2 C11 C12 N1 -0.7(3)
C10 C11 C12 N1 -179.67(19)
N2 C11 C12 C13 176.84(19)
C10 C11 C12 C13 -2.1(3)
N1 C12 C13 C14 0.9(3)
C11 C12 C13 C14 -176.49(19)
C12 C13 C14 C15 -3.1(3)
C12 C13 C14 C21 175.87(19)
C13 C14 C15 C16 2.7(3)
C21 C14 C15 C16 -176.4(2)
C12 N1 C16 C15 -2.5(3)
Pt1 N1 C16 C15 177.86(16)
C14 C15 C16 N1 0.1(3)
C10 C9 C17 C18 -1.4(3)
C8 C9 C17 C18 178.8(2)
C10 C9 C17 C19 118.9(2)
C8 C9 C17 C19 -60.9(3)
C10 C9 C17 C20 -121.7(2)
C8 C9 C17 C20 58.5(3)
C13 C14 C21 C24 2.6(3)
C15 C14 C21 C24 -178.4(2)
C13 C14 C21 C23 124.4(2)
C15 C14 C21 C23 -56.7(3)
C13 C14 C21 C22 -116.7(2)
C15 C14 C21 C22 62.2(2)
